data_7707382
loop_
_publ_author_name
'Paparo, Albert'
'Matthews, Aidan J. R.'
'Smith, Cory D.'
'Edwards, Alison J.'
'Yuvaraj, K.'
'Jones, Cameron'

_publ_section_title
;
 N-Heterocyclic carbene, carbodiphosphorane and diphosphine adducts of
 beryllium dihalides: synthesis, characterisation and reduction studies.
;
_journal_issue 22
_journal_name_full 'Dalton transactions (Cambridge, England : 2003)'
_journal_page_first 7604
_journal_page_last 7609
_journal_paper_doi 10.1039/d1dt01393a
_journal_volume 50
_journal_year 2021
_chemical_formula_sum 'C27 H36 Be I2 N2'
_chemical_formula_weight 651.39
_space_group_crystal_system monoclinic
_space_group_IT_number 14
_space_group_name_Hall '-P 2yn'
_space_group_name_H-M_alt 'P 1 21/n 1'
_atom_sites_solution_hydrogens geom
_audit_creation_method SHELXL-2016/6
_audit_update_record
;
2021-04-26 deposited with the CCDC.	2021-05-11 downloaded from the CCDC.
;
_cell_angle_alpha 90
_cell_angle_beta 99.948(3)
_cell_angle_gamma 90
_cell_formula_units_Z 4
_cell_length_a 10.4103(4)
_cell_length_b 17.6415(6)
_cell_length_c 15.9511(4)
_cell_measurement_reflns_used 8259
_cell_measurement_temperature 123(2)
_cell_measurement_theta_max 28.9440
_cell_measurement_theta_min 3.1570
_cell_volume 2885.43(17)
_computing_cell_refinement 'CrysAlisPro 1.171.40.53 (Rigaku OD, 2019)'
_computing_data_collection 'CrysAlisPro 1.171.40.53 (Rigaku OD, 2019)'
_computing_data_reduction 'CrysAlisPro 1.171.40.53 (Rigaku OD, 2019)'
_computing_structure_refinement 'SHELXL-2016/6 (Sheldrick, 2016)'
_computing_structure_solution 'ShelXT (Sheldrick, 2015)'
_diffrn_ambient_temperature 123(2)
_diffrn_measured_fraction_theta_full 0.998
_diffrn_measured_fraction_theta_max 0.998
_diffrn_measurement_device_type 'XtaLAB Synergy, Dualflex, HyPix'
_diffrn_measurement_method '\w scans'
_diffrn_radiation_type MoK\a
_diffrn_radiation_wavelength 0.71073
_diffrn_reflns_av_R_equivalents 0.0580
_diffrn_reflns_av_unetI/netI 0.0453
_diffrn_reflns_Laue_measured_fraction_full 0.998
_diffrn_reflns_Laue_measured_fraction_max 0.998
_diffrn_reflns_limit_h_max 12
_diffrn_reflns_limit_h_min -12
_diffrn_reflns_limit_k_max 21
_diffrn_reflns_limit_k_min -21
_diffrn_reflns_limit_l_max 19
_diffrn_reflns_limit_l_min -19
_diffrn_reflns_number 23395
_diffrn_reflns_point_group_measured_fraction_full 0.998
_diffrn_reflns_point_group_measured_fraction_max 0.998
_diffrn_reflns_theta_full 25.242
_diffrn_reflns_theta_max 25.499
_diffrn_reflns_theta_min 3.046
_diffrn_source 'micro-focus sealed X-ray tube'
_exptl_absorpt_coefficient_mu 2.195
_exptl_absorpt_correction_T_max 1.00000
_exptl_absorpt_correction_T_min 0.51290
_exptl_absorpt_correction_type multi-scan
_exptl_absorpt_process_details
;
CrysAlisPro 1.171.40.53 (Rigaku Oxford Diffraction, 2019)
Empirical absorption correction using spherical harmonics,
 implemented in SCALE3 ABSPACK scaling algorithm.
;
_exptl_crystal_colour yellow
_exptl_crystal_density_diffrn 1.499
_exptl_crystal_description block
_exptl_crystal_F_000 1288
_exptl_crystal_size_max 0.137
_exptl_crystal_size_mid 0.086
_exptl_crystal_size_min 0.075
_refine_diff_density_max 0.565
_refine_diff_density_min -0.558
_refine_diff_density_rms 0.090
_refine_ls_extinction_method none
_refine_ls_goodness_of_fit_ref 1.044
_refine_ls_hydrogen_treatment constr
_refine_ls_matrix_type full
_refine_ls_number_parameters 297
_refine_ls_number_reflns 5355
_refine_ls_number_restraints 0
_refine_ls_restrained_S_all 1.044
_refine_ls_R_factor_all 0.0423
_refine_ls_R_factor_gt 0.0304
_refine_ls_shift/su_max 0.002
_refine_ls_shift/su_mean 0.000
_refine_ls_structure_factor_coef Fsqd
_refine_ls_weighting_details 'w=1/[\s^2^(Fo^2^)+(0.0205P)^2^+0.8843P] where P=(Fo^2^+2Fc^2^)/3'
_refine_ls_weighting_scheme calc
_refine_ls_wR_factor_gt 0.0624
_refine_ls_wR_factor_ref 0.0665
_reflns_Friedel_coverage 0.000
_reflns_number_gt 4322
_reflns_number_total 5355
_reflns_threshold_expression 'I > 2\s(I)'
_cod_data_source_file d1dt01393a2.cif
_cod_data_source_block Cj1479
_cod_depositor_comments 'Adding full bibliography for 7707372--7707383.cif.'
_cod_original_sg_symbol_H-M 'P 21/n'
_cod_database_code 7707382
_shelx_shelxl_version_number 2016/6
_shelx_space_group_comment
;
The symmetry employed for this shelxl refinement is uniquely defined
by the following loop, which should always be used as a source of
symmetry information in preference to the above space-group names.
They are only intended as comments.
;
_shelx_estimated_absorpt_t_min 0.753
_shelx_estimated_absorpt_t_max 0.853

loop_
_space_group_symop_operation_xyz
'x, y, z'
'-x+1/2, y+1/2, -z+1/2'
'-x, -y, -z'
'x-1/2, -y-1/2, z-1/2'

loop_
_atom_site_label
_atom_site_type_symbol
_atom_site_fract_x
_atom_site_fract_y
_atom_site_fract_z
_atom_site_U_iso_or_equiv
_atom_site_adp_type
_atom_site_occupancy
_atom_site_site_symmetry_order
_atom_site_calc_flag
_atom_site_refinement_flags_posn
_atom_site_refinement_flags_adp
_atom_site_refinement_flags_occupancy
_atom_site_disorder_assembly
_atom_site_disorder_group
I1 I 0.64387(3) 0.28132(2) 0.84782(2) 0.03170(8) Uani 1 1 d . . . . .
I2 I 0.96706(2) 0.23105(2) 0.75980(2) 0.03309(8) Uani 1 1 d . . . . .
N1 N 0.5890(3) 0.21151(15) 0.58316(15) 0.0196(6) Uani 1 1 d . . . . .
N2 N 0.6276(3) 0.33114(15) 0.58834(14) 0.0205(6) Uani 1 1 d . . . . .
C1 C 0.6559(3) 0.26618(18) 0.63234(18) 0.0177(7) Uani 1 1 d . . . . .
C2 C 0.5183(4) 0.2427(2) 0.50956(19) 0.0262(8) Uani 1 1 d . . . . .
H2 H 0.463713 0.216137 0.465276 0.031 Uiso 1 1 calc R U . . .
C3 C 0.5419(4) 0.3172(2) 0.51295(19) 0.0270(8) Uani 1 1 d . . . . .
H3 H 0.506614 0.353834 0.471612 0.032 Uiso 1 1 calc R U . . .
C4 C 0.5961(3) 0.13141(18) 0.60098(18) 0.0219(7) Uani 1 1 d . . . . .
C5 C 0.5012(3) 0.09937(19) 0.64218(18) 0.0227(7) Uani 1 1 d . . . . .
C6 C 0.5097(4) 0.0218(2) 0.6568(2) 0.0306(8) Uani 1 1 d . . . . .
H6 H 0.447843 -0.002101 0.685385 0.037 Uiso 1 1 calc R U . . .
C7 C 0.6063(4) -0.0212(2) 0.6308(2) 0.0363(9) Uani 1 1 d . . . . .
H7 H 0.609889 -0.074165 0.641410 0.044 Uiso 1 1 calc R U . . .
C8 C 0.6980(4) 0.0123(2) 0.5892(2) 0.0347(9) Uani 1 1 d . . . . .
H8 H 0.763858 -0.018083 0.571636 0.042 Uiso 1 1 calc R U . . .
C9 C 0.6949(3) 0.0895(2) 0.5729(2) 0.0261(8) Uani 1 1 d . . . . .
C10 C 0.3917(3) 0.1462(2) 0.66744(19) 0.0272(8) Uani 1 1 d . . . . .
H10 H 0.420114 0.200445 0.670530 0.033 Uiso 1 1 calc R U . . .
C11 C 0.2689(4) 0.1403(3) 0.6001(2) 0.0417(10) Uani 1 1 d . . . . .
H11A H 0.288258 0.157018 0.545033 0.062 Uiso 1 1 calc R U . . .
H11B H 0.200522 0.172586 0.616309 0.062 Uiso 1 1 calc R U . . .
H11C H 0.238863 0.087592 0.595694 0.062 Uiso 1 1 calc R U . . .
C12 C 0.3603(4) 0.1243(3) 0.7545(2) 0.0390(10) Uani 1 1 d . . . . .
H12A H 0.330231 0.071607 0.752858 0.058 Uiso 1 1 calc R U . . .
H12B H 0.291789 0.157654 0.768486 0.058 Uiso 1 1 calc R U . . .
H12C H 0.438888 0.129618 0.797830 0.058 Uiso 1 1 calc R U . . .
C13 C 0.7923(4) 0.1269(2) 0.5243(2) 0.0332(9) Uani 1 1 d . . . . .
H13 H 0.797780 0.181829 0.540043 0.040 Uiso 1 1 calc R U . . .
C14 C 0.7454(4) 0.1215(3) 0.4285(2) 0.0502(12) Uani 1 1 d . . . . .
H14A H 0.733808 0.068144 0.411932 0.075 Uiso 1 1 calc R U . . .
H14B H 0.810261 0.144708 0.398645 0.075 Uiso 1 1 calc R U . . .
H14C H 0.662162 0.148275 0.413357 0.075 Uiso 1 1 calc R U . . .
C15 C 0.9282(4) 0.0937(3) 0.5466(3) 0.0544(12) Uani 1 1 d . . . . .
H15A H 0.959292 0.098651 0.607939 0.082 Uiso 1 1 calc R U . . .
H15B H 0.987224 0.120902 0.515497 0.082 Uiso 1 1 calc R U . . .
H15C H 0.925853 0.039944 0.530767 0.082 Uiso 1 1 calc R U . . .
C16 C 0.6825(3) 0.40461(18) 0.61353(18) 0.0222(7) Uani 1 1 d . . . . .
C17 C 0.8084(4) 0.4207(2) 0.59880(19) 0.0270(8) Uani 1 1 d . . . . .
C18 C 0.8541(4) 0.4937(2) 0.6183(2) 0.0362(9) Uani 1 1 d . . . . .
H18 H 0.939012 0.507141 0.609261 0.043 Uiso 1 1 calc R U . . .
C19 C 0.7789(4) 0.5473(2) 0.6507(2) 0.0421(10) Uani 1 1 d . . . . .
H19 H 0.811856 0.597036 0.662553 0.051 Uiso 1 1 calc R U . . .
C20 C 0.6570(4) 0.5289(2) 0.6657(2) 0.0349(9) Uani 1 1 d . . . . .
H20 H 0.607365 0.566117 0.689080 0.042 Uiso 1 1 calc R U . . .
C21 C 0.6042(4) 0.45709(19) 0.64757(18) 0.0253(8) Uani 1 1 d . . . . .
C22 C 0.8907(4) 0.3621(2) 0.5623(2) 0.0316(8) Uani 1 1 d . . . . .
H22 H 0.872117 0.311688 0.586195 0.038 Uiso 1 1 calc R U . . .
C23 C 0.8522(4) 0.3572(2) 0.4645(2) 0.0448(11) Uani 1 1 d . . . . .
H23A H 0.759440 0.344480 0.449476 0.067 Uiso 1 1 calc R U . . .
H23B H 0.904266 0.317763 0.442887 0.067 Uiso 1 1 calc R U . . .
H23C H 0.868515 0.406064 0.439185 0.067 Uiso 1 1 calc R U . . .
C24 C 1.0369(4) 0.3759(3) 0.5856(3) 0.0530(12) Uani 1 1 d . . . . .
H24A H 1.059809 0.422115 0.557523 0.079 Uiso 1 1 calc R U . . .
H24B H 1.083932 0.332691 0.566857 0.079 Uiso 1 1 calc R U . . .
H24C H 1.060962 0.381638 0.647436 0.079 Uiso 1 1 calc R U . . .
C25 C 0.4682(4) 0.4389(2) 0.6621(2) 0.0318(9) Uani 1 1 d . . . . .
H25 H 0.456666 0.382655 0.658957 0.038 Uiso 1 1 calc R U . . .
C26 C 0.3678(4) 0.4745(3) 0.5921(3) 0.0510(12) Uani 1 1 d . . . . .
H26A H 0.374888 0.529862 0.595627 0.076 Uiso 1 1 calc R U . . .
H26B H 0.280006 0.459044 0.599463 0.076 Uiso 1 1 calc R U . . .
H26C H 0.384056 0.457506 0.536435 0.076 Uiso 1 1 calc R U . . .
C27 C 0.4441(5) 0.4655(3) 0.7499(2) 0.0510(12) Uani 1 1 d . . . . .
H27A H 0.511247 0.444213 0.794318 0.076 Uiso 1 1 calc R U . . .
H27B H 0.357945 0.448192 0.758735 0.076 Uiso 1 1 calc R U . . .
H27C H 0.447671 0.520950 0.752617 0.076 Uiso 1 1 calc R U . . .
Be1 Be 0.7495(5) 0.2585(2) 0.7359(3) 0.0233(9) Uani 1 1 d . . . . .

loop_
_atom_site_aniso_label
_atom_site_aniso_U_11
_atom_site_aniso_U_22
_atom_site_aniso_U_33
_atom_site_aniso_U_23
_atom_site_aniso_U_13
_atom_site_aniso_U_12
I1 0.04090(16) 0.03419(14) 0.02101(11) -0.00244(9) 0.00816(9) -0.00015(11)
I2 0.02459(14) 0.04352(16) 0.02915(12) 0.00794(10) -0.00102(9) -0.00083(11)
N1 0.0222(15) 0.0182(15) 0.0191(12) -0.0020(10) 0.0050(11) -0.0033(11)
N2 0.0229(16) 0.0214(15) 0.0166(12) 0.0002(10) 0.0018(11) -0.0043(12)
C1 0.0188(17) 0.0175(17) 0.0183(14) -0.0017(12) 0.0071(12) 0.0002(13)
C2 0.030(2) 0.028(2) 0.0188(15) -0.0003(13) -0.0024(14) -0.0079(16)
C3 0.034(2) 0.026(2) 0.0185(15) 0.0039(13) -0.0040(14) -0.0026(16)
C4 0.0229(19) 0.0189(18) 0.0222(15) -0.0032(13) -0.0012(13) -0.0030(14)
C5 0.0220(19) 0.0254(19) 0.0188(15) -0.0016(13) -0.0023(13) -0.0051(15)
C6 0.033(2) 0.027(2) 0.0301(17) 0.0025(15) 0.0016(15) -0.0090(17)
C7 0.042(3) 0.019(2) 0.042(2) -0.0014(16) -0.0078(18) -0.0035(17)
C8 0.032(2) 0.026(2) 0.043(2) -0.0134(16) -0.0039(17) 0.0045(17)
C9 0.0229(19) 0.0235(19) 0.0305(17) -0.0113(14) 0.0003(14) -0.0031(15)
C10 0.027(2) 0.027(2) 0.0277(17) -0.0018(14) 0.0052(14) -0.0026(15)
C11 0.033(2) 0.057(3) 0.0331(19) -0.0005(18) 0.0010(17) 0.008(2)
C12 0.030(2) 0.057(3) 0.0317(19) 0.0004(18) 0.0093(16) 0.001(2)
C13 0.030(2) 0.031(2) 0.0393(19) -0.0131(16) 0.0087(16) -0.0028(17)
C14 0.042(3) 0.068(3) 0.044(2) -0.010(2) 0.016(2) -0.011(2)
C15 0.029(2) 0.072(4) 0.062(3) -0.012(2) 0.009(2) -0.001(2)
C16 0.030(2) 0.0210(18) 0.0146(14) 0.0032(12) 0.0008(13) -0.0033(15)
C17 0.028(2) 0.029(2) 0.0225(16) 0.0086(14) -0.0001(14) -0.0048(16)
C18 0.035(2) 0.035(2) 0.0359(19) 0.0088(16) -0.0017(17) -0.0117(18)
C19 0.053(3) 0.028(2) 0.039(2) 0.0014(17) -0.0083(19) -0.014(2)
C20 0.049(3) 0.023(2) 0.0296(18) -0.0003(15) -0.0023(17) 0.0018(18)
C21 0.031(2) 0.0250(19) 0.0178(15) 0.0023(13) -0.0001(14) -0.0002(15)
C22 0.028(2) 0.035(2) 0.0336(18) 0.0095(15) 0.0110(15) -0.0033(17)
C23 0.051(3) 0.051(3) 0.036(2) 0.0112(18) 0.0179(19) 0.012(2)
C24 0.034(3) 0.058(3) 0.069(3) 0.021(2) 0.016(2) -0.006(2)
C25 0.036(2) 0.029(2) 0.0314(18) 0.0056(15) 0.0067(16) 0.0047(17)
C26 0.031(2) 0.063(3) 0.057(3) 0.017(2) 0.002(2) 0.003(2)
C27 0.066(3) 0.047(3) 0.045(2) 0.0058(19) 0.027(2) 0.024(2)
Be1 0.028(3) 0.019(2) 0.022(2) 0.0022(16) 0.0040(17) -0.0027(19)

loop_
_atom_type_symbol
_atom_type_description
_atom_type_scat_dispersion_real
_atom_type_scat_dispersion_imag
_atom_type_scat_source
C C 0.0033 0.0016 'International Tables Vol C Tables 4.2.6.8 and 6.1.1.4'
H H 0.0000 0.0000 'International Tables Vol C Tables 4.2.6.8 and 6.1.1.4'
Be Be 0.0005 0.0002 'International Tables Vol C Tables 4.2.6.8 and 6.1.1.4'
I I -0.4742 1.8119 'International Tables Vol C Tables 4.2.6.8 and 6.1.1.4'
N N 0.0061 0.0033 'International Tables Vol C Tables 4.2.6.8 and 6.1.1.4'

loop_
_geom_angle_atom_site_label_1
_geom_angle_atom_site_label_2
_geom_angle_atom_site_label_3
_geom_angle
_geom_angle_site_symmetry_1
_geom_angle_site_symmetry_3
_geom_angle_publ_flag
C1 N1 C2 110.6(3) . . ?
C1 N1 C4 125.4(3) . . ?
C2 N1 C4 123.9(3) . . ?
C1 N2 C3 110.5(3) . . ?
C1 N2 C16 125.2(2) . . ?
C3 N2 C16 124.2(3) . . ?
N2 C1 N1 105.0(3) . . ?
N2 C1 Be1 125.8(3) . . ?
N1 C1 Be1 129.0(3) . . ?
C3 C2 N1 106.8(3) . . ?
C3 C2 H2 126.6 . . ?
N1 C2 H2 126.6 . . ?
C2 C3 N2 107.1(3) . . ?
C2 C3 H3 126.4 . . ?
N2 C3 H3 126.4 . . ?
C5 C4 C9 123.7(3) . . ?
C5 C4 N1 118.3(3) . . ?
C9 C4 N1 118.0(3) . . ?
C6 C5 C4 116.6(3) . . ?
C6 C5 C10 121.4(3) . . ?
C4 C5 C10 122.0(3) . . ?
C7 C6 C5 121.3(3) . . ?
C7 C6 H6 119.3 . . ?
C5 C6 H6 119.3 . . ?
C6 C7 C8 120.6(4) . . ?
C6 C7 H7 119.7 . . ?
C8 C7 H7 119.7 . . ?
C7 C8 C9 120.9(4) . . ?
C7 C8 H8 119.6 . . ?
C9 C8 H8 119.6 . . ?
C8 C9 C4 117.0(3) . . ?
C8 C9 C13 121.6(3) . . ?
C4 C9 C13 121.4(3) . . ?
C5 C10 C11 110.7(3) . . ?
C5 C10 C12 113.0(3) . . ?
C11 C10 C12 109.7(3) . . ?
C5 C10 H10 107.7 . . ?
C11 C10 H10 107.7 . . ?
C12 C10 H10 107.7 . . ?
C10 C11 H11A 109.5 . . ?
C10 C11 H11B 109.5 . . ?
H11A C11 H11B 109.5 . . ?
C10 C11 H11C 109.5 . . ?
H11A C11 H11C 109.5 . . ?
H11B C11 H11C 109.5 . . ?
C10 C12 H12A 109.5 . . ?
C10 C12 H12B 109.5 . . ?
H12A C12 H12B 109.5 . . ?
C10 C12 H12C 109.5 . . ?
H12A C12 H12C 109.5 . . ?
H12B C12 H12C 109.5 . . ?
C15 C13 C14 109.6(3) . . ?
C15 C13 C9 112.8(3) . . ?
C14 C13 C9 110.8(3) . . ?
C15 C13 H13 107.8 . . ?
C14 C13 H13 107.8 . . ?
C9 C13 H13 107.8 . . ?
C13 C14 H14A 109.5 . . ?
C13 C14 H14B 109.5 . . ?
H14A C14 H14B 109.5 . . ?
C13 C14 H14C 109.5 . . ?
H14A C14 H14C 109.5 . . ?
H14B C14 H14C 109.5 . . ?
C13 C15 H15A 109.5 . . ?
C13 C15 H15B 109.5 . . ?
H15A C15 H15B 109.5 . . ?
C13 C15 H15C 109.5 . . ?
H15A C15 H15C 109.5 . . ?
H15B C15 H15C 109.5 . . ?
C17 C16 C21 123.6(3) . . ?
C17 C16 N2 118.2(3) . . ?
C21 C16 N2 118.1(3) . . ?
C18 C17 C16 116.4(3) . . ?
C18 C17 C22 121.4(3) . . ?
C16 C17 C22 122.1(3) . . ?
C19 C18 C17 121.5(4) . . ?
C19 C18 H18 119.3 . . ?
C17 C18 H18 119.3 . . ?
C20 C19 C18 120.4(4) . . ?
C20 C19 H19 119.8 . . ?
C18 C19 H19 119.8 . . ?
C19 C20 C21 121.5(4) . . ?
C19 C20 H20 119.2 . . ?
C21 C20 H20 119.2 . . ?
C20 C21 C16 116.5(3) . . ?
C20 C21 C25 120.6(3) . . ?
C16 C21 C25 122.9(3) . . ?
C17 C22 C24 113.9(3) . . ?
C17 C22 C23 111.1(3) . . ?
C24 C22 C23 109.2(3) . . ?
C17 C22 H22 107.5 . . ?
C24 C22 H22 107.5 . . ?
C23 C22 H22 107.5 . . ?
C22 C23 H23A 109.5 . . ?
C22 C23 H23B 109.5 . . ?
H23A C23 H23B 109.5 . . ?
C22 C23 H23C 109.5 . . ?
H23A C23 H23C 109.5 . . ?
H23B C23 H23C 109.5 . . ?
C22 C24 H24A 109.5 . . ?
C22 C24 H24B 109.5 . . ?
H24A C24 H24B 109.5 . . ?
C22 C24 H24C 109.5 . . ?
H24A C24 H24C 109.5 . . ?
H24B C24 H24C 109.5 . . ?
C21 C25 C26 110.0(3) . . ?
C21 C25 C27 112.4(3) . . ?
C26 C25 C27 110.0(3) . . ?
C21 C25 H25 108.1 . . ?
C26 C25 H25 108.1 . . ?
C27 C25 H25 108.1 . . ?
C25 C26 H26A 109.5 . . ?
C25 C26 H26B 109.5 . . ?
H26A C26 H26B 109.5 . . ?
C25 C26 H26C 109.5 . . ?
H26A C26 H26C 109.5 . . ?
H26B C26 H26C 109.5 . . ?
C25 C27 H27A 109.5 . . ?
C25 C27 H27B 109.5 . . ?
H27A C27 H27B 109.5 . . ?
C25 C27 H27C 109.5 . . ?
H27A C27 H27C 109.5 . . ?
H27B C27 H27C 109.5 . . ?
C1 Be1 I2 122.8(2) . . ?
C1 Be1 I1 116.9(3) . . ?
I2 Be1 I1 120.22(18) . . ?

loop_
_geom_bond_atom_site_label_1
_geom_bond_atom_site_label_2
_geom_bond_distance
_geom_bond_site_symmetry_2
_geom_bond_publ_flag
I1 Be1 2.289(4) . ?
I2 Be1 2.283(5) . ?
N1 C1 1.357(4) . ?
N1 C2 1.387(4) . ?
N1 C4 1.441(4) . ?
N2 C1 1.349(4) . ?
N2 C3 1.390(4) . ?
N2 C16 1.445(4) . ?
C1 Be1 1.772(5) . ?
C2 C3 1.338(5) . ?
C2 H2 0.9500 . ?
C3 H3 0.9500 . ?
C4 C5 1.397(5) . ?
C4 C9 1.402(5) . ?
C5 C6 1.388(5) . ?
C5 C10 1.518(5) . ?
C6 C7 1.379(5) . ?
C6 H6 0.9500 . ?
C7 C8 1.385(6) . ?
C7 H7 0.9500 . ?
C8 C9 1.386(5) . ?
C8 H8 0.9500 . ?
C9 C13 1.529(5) . ?
C10 C11 1.525(5) . ?
C10 C12 1.530(5) . ?
C10 H10 1.0000 . ?
C11 H11A 0.9800 . ?
C11 H11B 0.9800 . ?
C11 H11C 0.9800 . ?
C12 H12A 0.9800 . ?
C12 H12B 0.9800 . ?
C12 H12C 0.9800 . ?
C13 C15 1.516(6) . ?
C13 C14 1.525(5) . ?
C13 H13 1.0000 . ?
C14 H14A 0.9800 . ?
C14 H14B 0.9800 . ?
C14 H14C 0.9800 . ?
C15 H15A 0.9800 . ?
C15 H15B 0.9800 . ?
C15 H15C 0.9800 . ?
C16 C17 1.400(5) . ?
C16 C21 1.403(5) . ?
C17 C18 1.390(5) . ?
C17 C22 1.521(5) . ?
C18 C19 1.383(6) . ?
C18 H18 0.9500 . ?
C19 C20 1.370(6) . ?
C19 H19 0.9500 . ?
C20 C21 1.392(5) . ?
C20 H20 0.9500 . ?
C21 C25 1.508(5) . ?
C22 C24 1.522(5) . ?
C22 C23 1.545(5) . ?
C22 H22 1.0000 . ?
C23 H23A 0.9800 . ?
C23 H23B 0.9800 . ?
C23 H23C 0.9800 . ?
C24 H24A 0.9800 . ?
C24 H24B 0.9800 . ?
C24 H24C 0.9800 . ?
C25 C26 1.526(5) . ?
C25 C27 1.538(5) . ?
C25 H25 1.0000 . ?
C26 H26A 0.9800 . ?
C26 H26B 0.9800 . ?
C26 H26C 0.9800 . ?
C27 H27A 0.9800 . ?
C27 H27B 0.9800 . ?
C27 H27C 0.9800 . ?
